data_6000138
loop_
_publ_author_name
'Chan, J. Y.'
'Levin, I.'
'Vanderah, T. A.'
'Geyer, R. G.'
'Roth, R. S.'

_publ_section_title
;
 Subsolidus phase relations and dielectric properties in the
 SrO-Al2O3-Nb2O5 system
;
_journal_name_full
;
 International Journal of Inorganic Materials
;
_journal_page_first 107
_journal_page_last 114
_journal_paper_doi 10.1016/S1466-6049(00)00014-3
_journal_volume 2
_journal_year 2000
_chemical_formula_sum 'Al Nb O8 Sr4'
_space_group_name_H-M_alt 'P 1 21/c 1'
_cell_angle_alpha 90.000
_cell_angle_beta 97.332
_cell_angle_gamma 90.000
_cell_length_a 7.1728
_cell_length_b 5.8024
_cell_length_c 19.7330
_cell_volume 814.56
_cod_database_code 6000138

loop_
_atom_site_label
_atom_site_fract_x
_atom_site_fract_y
_atom_site_fract_z
? ? ? ?
